data_2003670
loop_
_publ_author_name
'Banks, R. E.'
'DuBoisson, R. A.'
'Pritchard, R. G.'
'Tipping, A. E.'

_publ_section_title
;
 (Z)-2-(4-Fluorophenyl)-3-(3-nitrophenyl)-5-phenylisoxazolidine: the Major
 Isomer Formed by 1,3-Dipolar Addition of an Arylnitrone to Styrene
;
_journal_issue 7
_journal_name_full 'Acta Crystallographica Section C'
_journal_page_first 1434
_journal_page_last 1435
_journal_paper_doi 10.1107/S0108270194014757
_journal_volume 51
_journal_year 1995
_chemical_compound_source 'synthesized at UMIST'
_chemical_formula_moiety 'C21 H17 F1 N2 O3'
_chemical_formula_structural 'C21 H17 F1 N2 O3'
_chemical_formula_sum 'C21 H17 F N2 O3'
_chemical_formula_weight 364.38
_symmetry_space_group_name_H-M 'P 1 21 1'
_cell_angle_alpha 90
_cell_angle_beta 90.47(2)
_cell_angle_gamma 90
_cell_formula_units_Z 2
_cell_length_a 5.556(2)
_cell_length_b 15.332(4)
_cell_length_c 10.427(4)
_cell_measurement_reflns_used 20
_cell_measurement_temperature 296
_cell_measurement_theta_max 12.50
_cell_measurement_theta_min 6.00
_cell_volume 888(1)
_diffrn_measurement_device CAD4
_diffrn_measurement_method \w/2-\q
_diffrn_radiation_type MoK\a
_diffrn_radiation_wavelength 0.71069
_diffrn_reflns_av_R_equivalents 1.36
_diffrn_reflns_limit_h_max 6
_diffrn_reflns_limit_h_min 0
_diffrn_reflns_limit_k_max 18
_diffrn_reflns_limit_k_min 0
_diffrn_reflns_limit_l_max 12
_diffrn_reflns_limit_l_min -12
_diffrn_reflns_number 1887
_diffrn_reflns_theta_max 25.0
_diffrn_standards_decay_% 0.00
_diffrn_standards_interval_count 150
_diffrn_standards_interval_time ?
_diffrn_standards_number 3
_exptl_absorpt_coefficient_mu 0.0929
_exptl_absorpt_correction_T_max ?
_exptl_absorpt_correction_T_min ?
_exptl_absorpt_correction_type ?
_exptl_crystal_colour colourless
_exptl_crystal_density_diffrn 1.362
_exptl_crystal_density_meas ?
_exptl_crystal_density_method ?
_exptl_crystal_description needle
_exptl_crystal_size_max 0.5
_exptl_crystal_size_mid 0.1
_exptl_crystal_size_min 0.05
_exptl_crystal_size_rad ?
_refine_diff_density_max 0.17864
_refine_diff_density_min -0.19135
_refine_ls_abs_structure_details ?
_refine_ls_abs_structure_Flack ?
_refine_ls_extinction_coef 38(1)x10^-7^
_refine_ls_extinction_method Zachariasen_type_2_Gaussian_isotropic
_refine_ls_goodness_of_fit_all ?
_refine_ls_goodness_of_fit_obs 1.649
_refine_ls_hydrogen_treatment noref
_refine_ls_number_parameters 244
_refine_ls_number_reflns 856
_refine_ls_R_factor_obs 0.0617
_refine_ls_shift/esd_max 0.0775
_refine_ls_structure_factor_coef F
_refine_ls_weighting_scheme sigma
_refine_ls_wR_factor_all ?
_refine_ls_wR_factor_obs 0.0701
_reflns_number_observed 856
_reflns_number_total 1638
_reflns_observed_criterion F>3\s(F)
_cod_original_sg_symbol_H-M 'P 21'
_cod_original_formula_sum 'C21 H17 F1 N2 O3'
_cod_database_code 2003670

loop_
_symmetry_equiv_pos_as_xyz
x,y,z
1/2-x,1/2+y,1/2-z

loop_
_atom_site_aniso_label
_atom_site_aniso_U_11
_atom_site_aniso_U_12
_atom_site_aniso_U_13
_atom_site_aniso_U_22
_atom_site_aniso_U_23
_atom_site_aniso_U_33
O1 0.028(4) 0.001(4) 0.005(3) 0.060(4) 0.000(4) 0.064(5)
N2 0.053(6) 0.003(5) 0.002(5) 0.057(6) -0.014(5) 0.062(7)
C3 0.047(7) -0.007(6) 0.004(6) 0.054(7) -0.007(6) 0.075(7)
C4 0.055(8) 0.002(6) 0.001(8) 0.048(7) -0.001(7) 0.11(1)
C5 0.065(8) 0.003(7) 0.000(7) 0.044(7) -0.013(7) 0.10(1)
C11 0.055(7) 0.004(6) -0.011(6) 0.036(6) -0.022(6) 0.062(8)
C12 0.053(7) -0.018(7) -0.002(6) 0.073(8) -0.007(6) 0.056(8)
C13 0.042(7) -0.017(7) 0.010(7) 0.087(9) 0.000(8) 0.075(9)
C14 0.10(1) 0.002(9) 0.001(8) 0.068(8) 0.006(8) 0.061(9)
C15 0.078(9) -0.017(8) 0.002(7) 0.062(7) -0.003(6) 0.050(8)
C16 0.057(8) 0.003(6) 0.009(7) 0.050(7) -0.008(7) 0.085(9)
C21 0.034(7) -0.016(6) 0.005(5) 0.054(7) 0.002(5) 0.048(6)
C22 0.031(6) 0.005(5) -0.025(5) 0.052(7) -0.002(6) 0.060(7)
C23 0.073(9) -0.004(6) 0.014(6) 0.038(6) -0.018(6) 0.063(8)
C24 0.051(7) -0.019(8) -0.019(6) 0.10(1) -0.013(7) 0.053(7)
C25 0.08(1) 0.013(8) -0.010(7) 0.081(10) -0.008(7) 0.065(8)
C26 0.085(10) -0.002(7) -0.006(7) 0.061(8) -0.002(7) 0.062(7)
C31 0.038(7) 0.007(6) -0.022(7) 0.048(7) 0.009(7) 0.085(9)
C32 0.043(7) -0.002(6) -0.021(6) 0.062(7) 0.001(7) 0.077(8)
C33 0.09(1) -0.016(8) 0.002(9) 0.065(9) 0.004(9) 0.11(1)
C34 0.11(1) 0.00(1) 0.00(1) 0.09(1) 0.05(1) 0.10(1)
C35 0.08(1) 0.00(1) -0.002(8) 0.15(1) 0.027(9) 0.045(8)
C36 0.10(1) -0.009(9) -0.019(9) 0.09(1) 0.013(9) 0.07(1)
F14 0.130(7) -0.028(5) 0.003(4) 0.132(7) -0.005(5) 0.057(5)
N23 0.078(8) -0.008(6) 0.021(7) 0.054(7) -0.025(6) 0.079(8)
O23A 0.099(8) 0.025(6) -0.019(7) 0.090(7) -0.014(6) 0.102(8)
O23B 0.099(7) 0.009(6) 0.009(6) 0.087(7) -0.047(6) 0.114(8)

loop_
_atom_site_label
_atom_site_fract_x
_atom_site_fract_y
_atom_site_fract_z
_atom_site_U_iso_or_equiv
O1 0.719(1) 0.6692 0.5323(6) 0.051(3)
N2 0.890(2) 0.7282(7) 0.4764(8) 0.058(5)
C3 1.111(2) 0.7185(9) 0.553(1) 0.059(6)
C4 1.096(2) 0.6271(8) 0.614(1) 0.071(7)
C5 0.863(2) 0.5898(8) 0.559(1) 0.069(7)
C11 0.899(2) 0.7191(8) 0.343(1) 0.051(5)
C12 1.079(2) 0.7620(9) 0.271(1) 0.060(6)
C13 1.076(2) 0.7613(10) 0.141(1) 0.068(7)
C14 0.886(3) 0.7182(10) 0.075(1) 0.076(7)
C15 0.720(2) 0.6748(9) 0.140(1) 0.064(6)
C16 0.721(2) 0.6765(9) 0.275(1) 0.064(6)
C21 1.143(2) 0.7896(8) 0.6487(10) 0.045(5)
C22 0.978(2) 0.8575(8) 0.6619(9) 0.048(5)
C23 1.014(2) 0.9175(8) 0.760(1) 0.058(6)
C24 1.209(2) 0.9144(10) 0.844(1) 0.067(7)
C25 1.375(2) 0.8497(10) 0.829(1) 0.075(7)
C26 1.341(2) 0.7858(9) 0.732(1) 0.069(7)
C31 0.706(2) 0.5343(8) 0.643(1) 0.057(6)
C32 0.594(2) 0.4629(9) 0.588(1) 0.061(6)
C33 0.432(3) 0.4165(10) 0.662(2) 0.088(9)
C34 0.392(3) 0.436(1) 0.783(2) 0.10(1)
C35 0.510(3) 0.504(1) 0.839(1) 0.089(8)
C36 0.661(3) 0.553(1) 0.769(1) 0.086(9)
F14 0.884(1) 0.7200(7) -0.0539(7) 0.106(5)
N23 0.841(2) 0.9878(8) 0.769(1) 0.070(6)
O23A 0.712(2) 1.0065(8) 0.678(1) 0.097(6)
O23B 0.823(2) 1.0234(8) 0.873(1) 0.100(6)
H3 1.2449 0.7195 0.4968 0.0704
H4A 1.2302 0.5923 0.5902 0.0855
H4B 1.0895 0.6309 0.7049 0.0855
H5 0.8951 0.5598 0.4814 0.0836
H12 1.2045 0.7919 0.3151 0.0723
H13 1.1999 0.7896 0.0952 0.0817
H15 0.5995 0.6426 0.0954 0.0763
H16 0.5961 0.6477 0.3205 0.0768
H22 0.8448 0.8626 0.6050 0.0570
H24 1.2259 0.9563 0.9108 0.0810
H25 1.5133 0.8474 0.8838 0.0896
H26 1.4551 0.7400 0.7232 0.0829
H32 0.6282 0.4460 0.5026 0.0732
H33 0.3479 0.3692 0.6237 0.1053
H34 0.2811 0.4024 0.8311 0.1219
H35 0.4840 0.5177 0.9265 0.1064
H36 0.7400 0.6010 0.8085 0.1037

loop_
_atom_type_symbol
_atom_type_scat_source
_atom_type_scat_dispersion_real
_atom_type_scat_dispersion_imag
C 'International Tables' 0.002 0.002
H 'International Tables' 0.000 0.000
F 'International Tables' 0.014 0.010
N 'International Tables' 0.004 0.003
O 'International Tables' 0.008 0.006
